data_7054089
loop_
_publ_author_name
'He, Fang-Hong'
'Tao, Lin'
'Li, Xiao-Wen'
'Li, Yan-Tuan'
'Wu, Zhi-Yong'
'Yan, Cui-Wei'

_publ_section_title
;
 Syntheses and structures of new dicopper(ii) complexes bridged by
 N-(2-hydroxyphenyl)-N&#x2032;-(3-aminopropyl)oxamide: DNA-binding
 properties and cytotoxic activities
;
_journal_issue 10
_journal_name_full 'New Journal of Chemistry'
_journal_page_first 2078
_journal_paper_doi 10.1039/c2nj40397h
_journal_volume 36
_journal_year 2012
_chemical_formula_sum 'C21 H24 Cu2 N6 O8'
_chemical_formula_weight 615.54
_chemical_name_systematic
;
?
;
_space_group_IT_number 33
_symmetry_cell_setting orthorhombic
_symmetry_space_group_name_Hall 'P 2c -2n'
_symmetry_space_group_name_H-M 'P n a 21'
_atom_sites_solution_hydrogens geom
_atom_sites_solution_primary direct
_atom_sites_solution_secondary difmap
_audit_creation_method SHELXL-97
_cell_angle_alpha 90.00
_cell_angle_beta 90.00
_cell_angle_gamma 90.00
_cell_formula_units_Z 4
_cell_length_a 23.6799(4)
_cell_length_b 9.7018(2)
_cell_length_c 10.27770(10)
_cell_measurement_temperature 296(2)
_cell_volume 2361.17(7)
_computing_structure_refinement 'SHELXL-97 (Sheldrick, 1997)'
_diffrn_ambient_temperature 296(2)
_diffrn_measured_fraction_theta_full 1.000
_diffrn_measured_fraction_theta_max 1.000
_diffrn_radiation_monochromator graphite
_diffrn_radiation_source 'fine-focus sealed tube'
_diffrn_radiation_type MoK\a
_diffrn_radiation_wavelength 0.71073
_diffrn_reflns_av_R_equivalents 0.0330
_diffrn_reflns_av_sigmaI/netI 0.0571
_diffrn_reflns_limit_h_max 29
_diffrn_reflns_limit_h_min -30
_diffrn_reflns_limit_k_max 12
_diffrn_reflns_limit_k_min -4
_diffrn_reflns_limit_l_max 13
_diffrn_reflns_limit_l_min -13
_diffrn_reflns_number 10562
_diffrn_reflns_theta_full 27.60
_diffrn_reflns_theta_max 27.60
_diffrn_reflns_theta_min 1.72
_exptl_absorpt_coefficient_mu 1.862
_exptl_absorpt_correction_T_max 0.9637
_exptl_absorpt_correction_T_min 0.7549
_exptl_absorpt_correction_type multi-scan
_exptl_crystal_density_diffrn 1.732
_exptl_crystal_density_method 'not measured'
_exptl_crystal_F_000 1256
_exptl_crystal_size_max 0.16
_exptl_crystal_size_mid 0.06
_exptl_crystal_size_min 0.02
_refine_diff_density_max 0.412
_refine_diff_density_min -0.332
_refine_diff_density_rms 0.069
_refine_ls_abs_structure_details 'Flack H D (1983), Acta Cryst. A39, 876-881'
_refine_ls_abs_structure_Flack 0.030(14)
_refine_ls_extinction_method none
_refine_ls_goodness_of_fit_ref 1.026
_refine_ls_hydrogen_treatment constr
_refine_ls_matrix_type full
_refine_ls_number_parameters 334
_refine_ls_number_reflns 4779
_refine_ls_number_restraints 3
_refine_ls_restrained_S_all 1.027
_refine_ls_R_factor_all 0.0558
_refine_ls_R_factor_gt 0.0372
_refine_ls_shift/su_max 0.001
_refine_ls_shift/su_mean 0.000
_refine_ls_structure_factor_coef Fsqd
_refine_ls_weighting_details
; calc
[0.00000+1.00000exp(0.16(sin\q/\l)^2^)]/
[\s^2^(Fo^2^)+0.0000+0.3484*P+(0.0325P)^2^+0.0000sin\q/\l]
where P = 0.33333Fo^2^ + 0.66667Fc^2^
;
_refine_ls_weighting_scheme calc
_refine_ls_wR_factor_gt 0.0786
_refine_ls_wR_factor_ref 0.0870
_reflns_number_gt 3734
_reflns_number_total 4779
_reflns_threshold_expression >2sigma(I)
_cod_data_source_file c2nj40397h.txt
_cod_data_source_block new
_cod_depositor_comments
;
The following automatic conversions were performed:

'_symmetry_cell_setting' tag value 'Orthorhomic' was replaced with
'orthorhombic' value as specified in the replacement file
'/home/robertas/cod-tools/perl-scripts/inputs/replacement_values.lst'.

Automatic conversion script
Id: cif_fix_values 3143 2015-03-26 13:38:13Z robertas 
;
_cod_original_sg_symbol_H-M Pna21
_cod_database_code 7054089

loop_
_symmetry_equiv_pos_as_xyz
'x, y, z'
'-x, -y, z+1/2'
'-x+1/2, y+1/2, z+1/2'
'x+1/2, -y+1/2, z'

loop_
_atom_site_label
_atom_site_type_symbol
_atom_site_fract_x
_atom_site_fract_y
_atom_site_fract_z
_atom_site_U_iso_or_equiv
_atom_site_adp_type
_atom_site_occupancy
_atom_site_symmetry_multiplicity
_atom_site_calc_flag
_atom_site_refinement_flags
Cu1 Cu 0.35923(2) 0.30058(5) 0.13869(5) 0.03427(13) Uani 1 1 d .
Cu2 Cu 0.30057(2) 0.79427(4) -0.00347(5) 0.03579(14) Uani 1 1 d .
O1 O 0.30626(12) 0.1610(3) 0.1982(3) 0.0390(7) Uani 1 1 d .
O2 O 0.26329(12) 0.6221(3) 0.0431(3) 0.0369(7) Uani 1 1 d .
O3 O 0.37151(12) 0.6899(3) 0.0138(3) 0.0404(7) Uani 1 1 d .
O4 O 0.31481(13) 0.8826(3) 0.2043(3) 0.0427(7) Uani 1 1 d .
H4A H 0.3161 0.9749 0.2013 0.064 Uiso 1 1 d R
H4B H 0.3487 0.8556 0.2268 0.064 Uiso 1 1 d R
N1 N 0.29144(14) 0.3986(3) 0.0919(3) 0.0320(8) Uani 1 1 d .
N2 N 0.39733(15) 0.4688(3) 0.0735(4) 0.0387(8) Uani 1 1 d .
N3 N 0.42887(16) 0.2056(4) 0.1972(4) 0.0441(9) Uani 1 1 d .
H3A H 0.4220 0.1675 0.2754 0.053 Uiso 1 1 calc R
H3B H 0.4361 0.1363 0.1413 0.053 Uiso 1 1 calc R
N4 N 0.33182(16) 0.9627(3) -0.0807(3) 0.0355(8) Uani 1 1 d .
N5 N 0.22837(15) 0.8869(3) -0.0436(3) 0.0332(8) Uani 1 1 d .
C1 C 0.25259(18) 0.2017(4) 0.1822(4) 0.0334(9) Uani 1 1 d .
C2 C 0.24164(17) 0.3294(4) 0.1221(4) 0.0298(9) Uani 1 1 d .
C3 C 0.18634(18) 0.3726(4) 0.0982(4) 0.0381(10) Uani 1 1 d .
H3 H 0.1797 0.4560 0.0563 0.046 Uiso 1 1 calc R
C4 C 0.1416(2) 0.2918(4) 0.1366(6) 0.0443(10) Uani 1 1 d .
H4 H 0.1047 0.3196 0.1204 0.053 Uiso 1 1 calc R
C5 C 0.1526(2) 0.1675(5) 0.2003(4) 0.0417(11) Uani 1 1 d .
H5 H 0.1224 0.1141 0.2287 0.050 Uiso 1 1 calc R
C6 C 0.20668(19) 0.1219(4) 0.2220(4) 0.0387(10) Uani 1 1 d .
H6 H 0.2127 0.0379 0.2633 0.046 Uiso 1 1 calc R
C7 C 0.29957(18) 0.5273(4) 0.0611(4) 0.0321(9) Uani 1 1 d .
C8 C 0.36126(18) 0.5649(4) 0.0480(4) 0.0333(9) Uani 1 1 d .
C9 C 0.45735(19) 0.5011(5) 0.0697(6) 0.0542(13) Uani 1 1 d .
H9A H 0.4663 0.5671 0.1376 0.065 Uiso 1 1 calc R
H9B H 0.4667 0.5423 -0.0135 0.065 Uiso 1 1 calc R
C10 C 0.4919(2) 0.3710(6) 0.0893(5) 0.0564(14) Uani 1 1 d .
H10A H 0.4859 0.3115 0.0147 0.068 Uiso 1 1 calc R
H10B H 0.5315 0.3963 0.0900 0.068 Uiso 1 1 calc R
C11 C 0.4800(2) 0.2907(5) 0.2079(6) 0.0552(13) Uani 1 1 d .
H11A H 0.5120 0.2314 0.2262 0.066 Uiso 1 1 calc R
H11B H 0.4758 0.3535 0.2807 0.066 Uiso 1 1 calc R
C12 C 0.3866(2) 0.9909(5) -0.0993(4) 0.0461(11) Uani 1 1 d .
H12 H 0.4133 0.9257 -0.0748 0.055 Uiso 1 1 calc R
C13 C 0.4047(2) 1.1129(6) -0.1532(5) 0.0592(14) Uani 1 1 d .
H13 H 0.4430 1.1308 -0.1637 0.071 Uiso 1 1 calc R
C14 C 0.3652(3) 1.2067(5) -0.1906(5) 0.0577(15) Uani 1 1 d .
H14 H 0.3767 1.2892 -0.2284 0.069 Uiso 1 1 calc R
C15 C 0.3088(2) 1.1816(5) -0.1735(5) 0.0490(13) Uani 1 1 d .
H15 H 0.2819 1.2462 -0.1986 0.059 Uiso 1 1 calc R
C16 C 0.29259(19) 1.0571(4) -0.1176(4) 0.0345(10) Uani 1 1 d .
C17 C 0.23461(19) 1.0139(4) -0.0961(4) 0.0332(9) Uani 1 1 d .
C18 C 0.1875(2) 1.0941(4) -0.1244(4) 0.0402(11) Uani 1 1 d .
H18 H 0.1918 1.1820 -0.1591 0.048 Uiso 1 1 calc R
C19 C 0.1348(2) 1.0419(5) -0.1004(4) 0.0464(12) Uani 1 1 d .
H19 H 0.1030 1.0948 -0.1191 0.056 Uiso 1 1 calc R
C20 C 0.1284(2) 0.9119(5) -0.0490(4) 0.0443(11) Uani 1 1 d .
H20 H 0.0929 0.8752 -0.0321 0.053 Uiso 1 1 calc R
C21 C 0.1775(2) 0.8376(4) -0.0233(4) 0.0398(11) Uani 1 1 d .
H21 H 0.1741 0.7488 0.0098 0.048 Uiso 1 1 calc R
N6 N 0.53263(19) 0.9144(4) 0.0340(4) 0.0570(12) Uani 1 1 d DU
O5 O 0.5081(2) 1.0163(6) 0.0615(8) 0.157(3) Uani 1 1 d DU
O6 O 0.5202(3) 0.8057(6) 0.0824(6) 0.121(2) Uani 1 1 d .
O7 O 0.5736(2) 0.9175(5) -0.0372(5) 0.1128(19) Uani 1 1 d .
O8 O 0.42654(17) 0.8303(4) 0.2856(4) 0.0738(12) Uani 1 1 d .
H8A H 0.4298 0.8853 0.3529 0.111 Uiso 1 1 d R
H8B H 0.4599 0.8443 0.2376 0.111 Uiso 1 1 d R

loop_
_atom_site_aniso_label
_atom_site_aniso_U_11
_atom_site_aniso_U_22
_atom_site_aniso_U_33
_atom_site_aniso_U_23
_atom_site_aniso_U_13
_atom_site_aniso_U_12
Cu1 0.0306(3) 0.0247(2) 0.0476(3) 0.0023(3) -0.0010(2) 0.0035(2)
Cu2 0.0350(3) 0.0237(2) 0.0486(3) 0.0074(3) -0.0013(3) 0.0017(2)
O1 0.0333(18) 0.0268(14) 0.0570(19) 0.0050(14) -0.0022(14) 0.0017(12)
O2 0.0308(16) 0.0252(14) 0.0547(18) 0.0059(12) 0.0015(13) 0.0032(12)
O3 0.0359(16) 0.0297(15) 0.0556(19) 0.0048(14) 0.0017(15) -0.0023(12)
O4 0.051(2) 0.0257(14) 0.0516(17) 0.0051(13) -0.0040(14) -0.0019(13)
N1 0.0292(19) 0.0235(16) 0.0433(19) -0.0015(14) -0.0002(15) 0.0027(14)
N2 0.032(2) 0.0268(17) 0.057(2) 0.0053(16) 0.0002(18) 0.0012(15)
N3 0.038(2) 0.039(2) 0.055(2) 0.0088(18) 0.0002(18) 0.0085(17)
N4 0.041(2) 0.0299(18) 0.0355(18) 0.0021(14) -0.0017(17) -0.0019(16)
N5 0.039(2) 0.0235(16) 0.0375(19) 0.0042(13) -0.0034(15) 0.0000(15)
C1 0.036(2) 0.028(2) 0.036(2) -0.0043(17) -0.0038(18) 0.0007(18)
C2 0.027(2) 0.0258(18) 0.036(2) -0.0053(17) -0.0010(19) -0.0026(15)
C3 0.037(3) 0.029(2) 0.049(3) -0.0044(18) -0.005(2) 0.0022(18)
C4 0.036(2) 0.048(3) 0.049(2) -0.009(3) -0.003(2) -0.001(2)
C5 0.037(3) 0.044(2) 0.044(2) -0.005(2) 0.002(2) -0.015(2)
C6 0.041(3) 0.031(2) 0.045(2) 0.0041(19) -0.003(2) -0.0065(19)
C7 0.037(3) 0.0253(19) 0.034(2) -0.0010(16) 0.0002(18) -0.0031(17)
C8 0.038(3) 0.0255(19) 0.037(2) -0.0030(17) 0.0007(17) 0.0015(17)
C9 0.033(3) 0.043(3) 0.086(4) 0.012(3) 0.008(3) 0.001(2)
C10 0.028(3) 0.062(3) 0.079(4) 0.009(3) 0.005(2) 0.006(2)
C11 0.033(3) 0.062(3) 0.071(3) 0.007(3) -0.007(3) 0.006(2)
C12 0.040(3) 0.044(3) 0.055(3) 0.003(2) -0.005(2) -0.004(2)
C13 0.053(3) 0.064(4) 0.061(3) 0.005(3) 0.003(3) -0.019(3)
C14 0.074(4) 0.041(3) 0.058(3) 0.011(2) 0.004(3) -0.025(3)
C15 0.068(4) 0.035(3) 0.044(3) 0.007(2) -0.002(2) -0.003(2)
C16 0.049(3) 0.0252(19) 0.029(2) -0.0020(16) -0.0010(19) -0.0036(18)
C17 0.046(3) 0.0227(18) 0.031(2) -0.0018(16) -0.0031(19) 0.0057(17)
C18 0.055(3) 0.029(2) 0.036(2) 0.0007(18) -0.002(2) 0.010(2)
C19 0.049(3) 0.048(3) 0.042(2) 0.000(2) -0.006(2) 0.018(2)
C20 0.037(3) 0.045(3) 0.051(3) -0.007(2) -0.003(2) 0.000(2)
C21 0.043(3) 0.0280(19) 0.048(3) 0.002(2) -0.008(2) -0.0009(19)
N6 0.050(3) 0.051(3) 0.070(3) -0.011(2) 0.000(2) -0.007(2)
O5 0.079(4) 0.114(4) 0.277(8) -0.089(5) -0.035(4) 0.047(3)
O6 0.124(5) 0.101(4) 0.137(5) 0.018(3) 0.000(4) -0.049(4)
O7 0.125(5) 0.117(4) 0.096(4) -0.035(3) 0.044(3) -0.032(3)
O8 0.061(3) 0.073(3) 0.087(3) -0.001(2) -0.002(2) -0.009(2)

loop_
_atom_type_symbol
_atom_type_description
_atom_type_scat_dispersion_real
_atom_type_scat_dispersion_imag
_atom_type_scat_source
C C 0.0033 0.0016 'International Tables Vol C Tables 4.2.6.8 and 6.1.1.4'
H H 0.0000 0.0000 'International Tables Vol C Tables 4.2.6.8 and 6.1.1.4'
N N 0.0061 0.0033 'International Tables Vol C Tables 4.2.6.8 and 6.1.1.4'
O O 0.0106 0.0060 'International Tables Vol C Tables 4.2.6.8 and 6.1.1.4'
Cu Cu 0.3201 1.2651 'International Tables Vol C Tables 4.2.6.8 and 6.1.1.4'

loop_
_geom_angle_atom_site_label_1
_geom_angle_atom_site_label_2
_geom_angle_atom_site_label_3
_geom_angle
N1 Cu1 O1 83.39(13)
N1 Cu1 N2 83.60(14)
O1 Cu1 N2 166.82(13)
N1 Cu1 N3 176.54(16)
O1 Cu1 N3 96.73(14)
N2 Cu1 N3 96.13(15)
O2 Cu2 N4 169.79(13)
O2 Cu2 O3 85.62(11)
N4 Cu2 O3 98.21(13)
O2 Cu2 N5 92.81(13)
N4 Cu2 N5 82.13(14)
O3 Cu2 N5 172.37(14)
O2 Cu2 O4 98.98(11)
N4 Cu2 O4 90.58(12)
O3 Cu2 O4 89.03(13)
N5 Cu2 O4 98.60(12)
C1 O1 Cu1 111.6(2)
C7 O2 Cu2 110.5(2)
C8 O3 Cu2 110.4(3)
Cu2 O4 H4A 110.0
Cu2 O4 H4B 105.4
H4A O4 H4B 106.1
C7 N1 C2 129.9(4)
C7 N1 Cu1 114.2(3)
C2 N1 Cu1 114.3(3)
C8 N2 C9 119.0(4)
C8 N2 Cu1 111.2(3)
C9 N2 Cu1 129.1(3)
C11 N3 Cu1 116.6(3)
C11 N3 H3A 108.2
Cu1 N3 H3A 108.2
C11 N3 H3B 108.2
Cu1 N3 H3B 108.2
H3A N3 H3B 107.3
C12 N4 C16 119.0(4)
C12 N4 Cu2 126.4(3)
C16 N4 Cu2 114.6(3)
C21 N5 C17 119.7(4)
C21 N5 Cu2 126.5(3)
C17 N5 Cu2 113.8(3)
O1 C1 C6 122.6(4)
O1 C1 C2 119.2(4)
C6 C1 C2 118.2(4)
N1 C2 C3 127.7(4)
N1 C2 C1 111.5(4)
C3 C2 C1 120.9(4)
C4 C3 C2 120.1(4)
C4 C3 H3 120.0
C2 C3 H3 120.0
C3 C4 C5 119.0(4)
C3 C4 H4 120.5
C5 C4 H4 120.5
C6 C5 C4 121.8(4)
C6 C5 H5 119.1
C4 C5 H5 119.1
C5 C6 C1 120.0(4)
C5 C6 H6 120.0
C1 C6 H6 120.0
O2 C7 N1 129.0(4)
O2 C7 C8 117.7(3)
N1 C7 C8 113.3(4)
O3 C8 N2 127.7(4)
O3 C8 C7 115.8(3)
N2 C8 C7 116.5(3)
N2 C9 C10 110.1(4)
N2 C9 H9A 109.6
C10 C9 H9A 109.6
N2 C9 H9B 109.6
C10 C9 H9B 109.6
H9A C9 H9B 108.2
C11 C10 C9 116.5(4)
C11 C10 H10A 108.2
C9 C10 H10A 108.2
C11 C10 H10B 108.2
C9 C10 H10B 108.2
H10A C10 H10B 107.3
N3 C11 C10 113.0(5)
N3 C11 H11A 109.0
C10 C11 H11A 109.0
N3 C11 H11B 109.0
C10 C11 H11B 109.0
H11A C11 H11B 107.8
N4 C12 C13 122.4(5)
N4 C12 H12 118.8
C13 C12 H12 118.8
C14 C13 C12 118.3(5)
C14 C13 H13 120.8
C12 C13 H13 120.8
C13 C14 C15 121.0(5)
C13 C14 H14 119.5
C15 C14 H14 119.5
C14 C15 C16 118.4(5)
C14 C15 H15 120.8
C16 C15 H15 120.8
N4 C16 C15 120.8(4)
N4 C16 C17 114.2(3)
C15 C16 C17 125.0(4)
N5 C17 C18 120.4(4)
N5 C17 C16 115.3(4)
C18 C17 C16 124.4(4)
C19 C18 C17 119.1(4)
C19 C18 H18 120.4
C17 C18 H18 120.4
C18 C19 C20 120.5(4)
C18 C19 H19 119.7
C20 C19 H19 119.7
C19 C20 C21 117.1(4)
C19 C20 H20 121.5
C21 C20 H20 121.5
N5 C21 C20 123.2(4)
N5 C21 H21 118.4
C20 C21 H21 118.4
O5 N6 O6 121.0(7)
O5 N6 O7 121.0(6)
O6 N6 O7 117.8(6)
H8A O8 H8B 104.7

loop_
_geom_bond_atom_site_label_1
_geom_bond_atom_site_label_2
_geom_bond_distance
Cu1 N1 1.927(3)
Cu1 O1 1.945(3)
Cu1 N2 1.982(3)
Cu1 N3 1.983(4)
Cu2 O2 1.949(3)
Cu2 N4 1.961(3)
Cu2 O3 1.969(3)
Cu2 N5 1.975(4)
Cu2 O4 2.326(3)
O1 C1 1.341(5)
O2 C7 1.272(5)
O3 C8 1.286(5)
O4 H4A 0.8959
O4 H4B 0.8758
N1 C7 1.302(5)
N1 C2 1.392(5)
N2 C8 1.291(5)
N2 C9 1.456(5)
N3 C11 1.470(6)
N3 H3A 0.9000
N3 H3B 0.9000
N4 C12 1.339(6)
N4 C16 1.358(5)
N5 C21 1.312(5)
N5 C17 1.353(5)
C1 C6 1.396(6)
C1 C2 1.409(5)
C2 C3 1.396(6)
C3 C4 1.375(6)
C3 H3 0.9300
C4 C5 1.396(6)
C4 H4 0.9300
C5 C6 1.374(6)
C5 H5 0.9300
C6 H6 0.9300
C7 C8 1.512(6)
C9 C10 1.517(7)
C9 H9A 0.9700
C9 H9B 0.9700
C10 C11 1.474(7)
C10 H10A 0.9700
C10 H10B 0.9700
C11 H11A 0.9700
C11 H11B 0.9700
C12 C13 1.375(7)
C12 H12 0.9300
C13 C14 1.361(8)
C13 H13 0.9300
C14 C15 1.370(7)
C14 H14 0.9300
C15 C16 1.391(6)
C15 H15 0.9300
C16 C17 1.452(6)
C17 C18 1.391(6)
C18 C19 1.370(6)
C18 H18 0.9300
C19 C20 1.376(6)
C19 H19 0.9300
C20 C21 1.393(6)
C20 H20 0.9300
C21 H21 0.9300
N6 O5 1.181(4)
N6 O6 1.203(6)
N6 O7 1.215(6)
O8 H8A 0.8768
O8 H8B 0.9403

loop_
_geom_torsion_atom_site_label_1
_geom_torsion_atom_site_label_2
_geom_torsion_atom_site_label_3
_geom_torsion_atom_site_label_4
_geom_torsion
N1 Cu1 O1 C1 -2.0(3)
N2 Cu1 O1 C1 7.2(8)
N3 Cu1 O1 C1 174.5(3)
N4 Cu2 O2 C7 112.0(8)
O3 Cu2 O2 C7 -0.5(3)
N5 Cu2 O2 C7 172.0(3)
O4 Cu2 O2 C7 -88.8(3)
O2 Cu2 O3 C8 -1.1(3)
N4 Cu2 O3 C8 -171.6(3)
N5 Cu2 O3 C8 -79.5(10)
O4 Cu2 O3 C8 98.0(3)
O1 Cu1 N1 C7 168.2(3)
N2 Cu1 N1 C7 -9.7(3)
N3 Cu1 N1 C7 76(2)
O1 Cu1 N1 C2 0.8(3)
N2 Cu1 N1 C2 -177.1(3)
N3 Cu1 N1 C2 -92(2)
N1 Cu1 N2 C8 7.8(3)
O1 Cu1 N2 C8 -1.3(9)
N3 Cu1 N2 C8 -168.7(3)
N1 Cu1 N2 C9 178.3(4)
O1 Cu1 N2 C9 169.1(6)
N3 Cu1 N2 C9 1.8(4)
N1 Cu1 N3 C11 -70(3)
O1 Cu1 N3 C11 -162.3(3)
N2 Cu1 N3 C11 14.8(4)
O2 Cu2 N4 C12 -117.1(8)
O3 Cu2 N4 C12 -5.6(4)
N5 Cu2 N4 C12 -177.9(4)
O4 Cu2 N4 C12 83.5(4)
O2 Cu2 N4 C16 62.9(9)
O3 Cu2 N4 C16 174.4(3)
N5 Cu2 N4 C16 2.1(3)
O4 Cu2 N4 C16 -96.5(3)
O2 Cu2 N5 C21 7.2(4)
N4 Cu2 N5 C21 178.3(4)
O3 Cu2 N5 C21 85.1(10)
O4 Cu2 N5 C21 -92.4(4)
O2 Cu2 N5 C17 -173.4(3)
N4 Cu2 N5 C17 -2.3(3)
O3 Cu2 N5 C17 -95.4(10)
O4 Cu2 N5 C17 87.1(3)
Cu1 O1 C1 C6 -177.5(3)
Cu1 O1 C1 C2 3.0(5)
C7 N1 C2 C3 16.2(7)
Cu1 N1 C2 C3 -178.8(3)
C7 N1 C2 C1 -164.5(4)
Cu1 N1 C2 C1 0.5(4)
O1 C1 C2 N1 -2.4(5)
C6 C1 C2 N1 178.1(4)
O1 C1 C2 C3 177.0(4)
C6 C1 C2 C3 -2.5(6)
N1 C2 C3 C4 -179.0(4)
C1 C2 C3 C4 1.8(6)
C2 C3 C4 C5 0.5(7)
C3 C4 C5 C6 -2.0(7)
C4 C5 C6 C1 1.2(7)
O1 C1 C6 C5 -178.4(4)
C2 C1 C6 C5 1.1(6)
Cu2 O2 C7 N1 -179.2(4)
Cu2 O2 C7 C8 1.8(4)
C2 N1 C7 O2 -4.6(7)
Cu1 N1 C7 O2 -169.7(3)
C2 N1 C7 C8 174.3(4)
Cu1 N1 C7 C8 9.3(4)
Cu2 O3 C8 N2 -177.0(4)
Cu2 O3 C8 C7 2.3(4)
C9 N2 C8 O3 2.7(7)
Cu1 N2 C8 O3 174.2(3)
C9 N2 C8 C7 -176.5(4)
Cu1 N2 C8 C7 -5.0(4)
O2 C7 C8 O3 -2.9(5)
N1 C7 C8 O3 178.0(4)
O2 C7 C8 N2 176.4(4)
N1 C7 C8 N2 -2.7(5)
C8 N2 C9 C10 -174.4(4)
Cu1 N2 C9 C10 15.8(6)
N2 C9 C10 C11 -55.6(6)
Cu1 N3 C11 C10 -51.4(5)
C9 C10 C11 N3 78.7(6)
C16 N4 C12 C13 0.7(6)
Cu2 N4 C12 C13 -179.3(4)
N4 C12 C13 C14 -1.1(8)
C12 C13 C14 C15 1.0(8)
C13 C14 C15 C16 -0.5(7)
C12 N4 C16 C15 -0.1(6)
Cu2 N4 C16 C15 179.8(3)
C12 N4 C16 C17 178.4(4)
Cu2 N4 C16 C17 -1.6(4)
C14 C15 C16 N4 0.1(6)
C14 C15 C16 C17 -178.3(4)
C21 N5 C17 C18 2.2(6)
Cu2 N5 C17 C18 -177.3(3)
C21 N5 C17 C16 -178.5(4)
Cu2 N5 C17 C16 2.0(4)
N4 C16 C17 N5 -0.3(5)
C15 C16 C17 N5 178.2(4)
N4 C16 C17 C18 179.0(4)
C15 C16 C17 C18 -2.5(6)
N5 C17 C18 C19 -1.1(6)
C16 C17 C18 C19 179.7(4)
C17 C18 C19 C20 0.0(6)
C18 C19 C20 C21 -0.1(6)
C17 N5 C21 C20 -2.4(6)
Cu2 N5 C21 C20 177.1(3)
C19 C20 C21 N5 1.3(7)
